data_7202914
loop_
_publ_author_name
'Imai, Yoshitane'
'Kawaguchi, Kakuhiro'
'Asai, Katuzo'
'Sato, Tomohiro'
'Kuroda, Reiko'
'Matsubara, Yoshio'

_publ_section_title
;
 Chiral channel-like cavity which is tunable via changes in 21-column
 packing structure
;
_journal_issue 6
_journal_name_full CrystEngComm
_journal_page_first 467
_journal_paper_doi 10.1039/b705641a
_journal_volume 9
_journal_year 2007
_chemical_formula_sum 'C28 H30 N2 O3'
_chemical_formula_weight 442.54
_chemical_name_systematic
;
?
;
_space_group_IT_number 2
_symmetry_cell_setting triclinic
_symmetry_space_group_name_Hall '-P 1'
_symmetry_space_group_name_H-M 'P -1'
_atom_sites_solution_hydrogens geom
_atom_sites_solution_primary direct
_atom_sites_solution_secondary difmap
_audit_creation_method SHELXL-97
_cell_angle_alpha 72.973(2)
_cell_angle_beta 79.228(2)
_cell_angle_gamma 83.562(2)
_cell_formula_units_Z 2
_cell_length_a 5.9129(7)
_cell_length_b 13.4826(16)
_cell_length_c 15.6657(18)
_cell_measurement_reflns_used 3606
_cell_measurement_temperature 120(2)
_cell_measurement_theta_max 27.89
_cell_measurement_theta_min 1.38
_cell_volume 1170.9(2)
_computing_cell_refinement 'Bruker SAINT'
_computing_data_collection 'Bruker SMART'
_computing_data_reduction 'Bruker SAINT'
_computing_structure_refinement 'SHELXL-97 (Sheldrick, 1997)'
_computing_structure_solution 'SHELXS-97 (Sheldrick, 1997)'
_diffrn_ambient_temperature 120(2)
_diffrn_measured_fraction_theta_full 0.941
_diffrn_measured_fraction_theta_max 0.941
_diffrn_measurement_device_type 'CCD area detector'
_diffrn_measurement_method '\w scans'
_diffrn_radiation_monochromator graphite
_diffrn_radiation_source 'fine-focus sealed tube'
_diffrn_radiation_type MoK\a
_diffrn_radiation_wavelength 0.71073
_diffrn_reflns_av_R_equivalents 0.0480
_diffrn_reflns_av_sigmaI/netI 0.0846
_diffrn_reflns_limit_h_max 7
_diffrn_reflns_limit_h_min -7
_diffrn_reflns_limit_k_max 17
_diffrn_reflns_limit_k_min -17
_diffrn_reflns_limit_l_max 19
_diffrn_reflns_limit_l_min -20
_diffrn_reflns_number 10415
_diffrn_reflns_theta_full 27.89
_diffrn_reflns_theta_max 27.89
_diffrn_reflns_theta_min 1.38
_exptl_absorpt_coefficient_mu 0.082
_exptl_absorpt_correction_T_max 0.9959
_exptl_absorpt_correction_T_min 0.9604
_exptl_absorpt_correction_type empirical
_exptl_absorpt_process_details 'Bruker SADABS'
_exptl_crystal_colour colorless
_exptl_crystal_density_diffrn 1.255
_exptl_crystal_density_method 'not measured'
_exptl_crystal_description needle
_exptl_crystal_F_000 472
_exptl_crystal_size_max 0.50
_exptl_crystal_size_mid 0.10
_exptl_crystal_size_min 0.05
_refine_diff_density_max 0.320
_refine_diff_density_min -0.288
_refine_diff_density_rms 0.075
_refine_ls_extinction_method none
_refine_ls_goodness_of_fit_ref 1.049
_refine_ls_hydrogen_treatment mixed
_refine_ls_matrix_type full
_refine_ls_number_parameters 315
_refine_ls_number_reflns 5264
_refine_ls_number_restraints 0
_refine_ls_restrained_S_all 1.049
_refine_ls_R_factor_all 0.0972
_refine_ls_R_factor_gt 0.0607
_refine_ls_shift/su_max 0.001
_refine_ls_shift/su_mean 0.000
_refine_ls_structure_factor_coef Fsqd
_refine_ls_weighting_details 'calc w=1/[\s^2^(Fo^2^)+(0.0775P)^2^+0.0000P] where P=(Fo^2^+2Fc^2^)/3'
_refine_ls_weighting_scheme calc
_refine_ls_wR_factor_gt 0.1380
_refine_ls_wR_factor_ref 0.1688
_reflns_number_gt 3606
_reflns_number_total 5264
_reflns_threshold_expression >2sigma(I)
_cod_data_source_file b705641a.txt
_cod_data_source_block imai69_1
_cod_depositor_comments
;
The following automatic conversions were performed:
'_symmetry_cell_setting' value 'Triclinic' changed to 'triclinic'
according to '/home/saulius/struct/CIF-dictionaries/cif_core.dic'
dictionary named 'cif_core.dic' version 2.4.1 from 2010-06-29.

Automatic conversion script
Id: cif_fix_enum 1527 2010-12-29 10:47:43Z saulius 
;
_cod_original_sg_symbol_H-M P-1
_cod_database_code 7202914

loop_
_symmetry_equiv_pos_as_xyz
'x, y, z'
'-x, -y, -z'

loop_
_atom_site_label
_atom_site_type_symbol
_atom_site_fract_x
_atom_site_fract_y
_atom_site_fract_z
_atom_site_U_iso_or_equiv
_atom_site_adp_type
_atom_site_occupancy
_atom_site_symmetry_multiplicity
_atom_site_calc_flag
_atom_site_refinement_flags
_atom_site_disorder_assembly
_atom_site_disorder_group
C1 C -0.0789(4) 0.12181(17) 0.75660(15) 0.0179(5) Uani 1 1 d . . .
C2 C 0.0787(4) 0.08653(18) 0.81650(15) 0.0186(5) Uani 1 1 d . . .
H2 H 0.2122 0.1237 0.8080 0.022 Uiso 1 1 calc R . .
C3 C 0.0429(4) -0.00176(18) 0.88799(15) 0.0187(5) Uani 1 1 d . . .
H3 H 0.1535 -0.0250 0.9276 0.022 Uiso 1 1 calc R . .
C4 C -0.1531(4) -0.05769(17) 0.90321(14) 0.0168(5) Uani 1 1 d . . .
C5 C -0.3102(4) -0.02186(18) 0.84353(15) 0.0191(5) Uani 1 1 d . . .
H5 H -0.4455 -0.0581 0.8527 0.023 Uiso 1 1 calc R . .
C6 C -0.2728(4) 0.06590(18) 0.77080(15) 0.0192(5) Uani 1 1 d . . .
H6 H -0.3810 0.0881 0.7301 0.023 Uiso 1 1 calc R . .
C7 C -0.1918(4) -0.15070(18) 0.98205(15) 0.0185(5) Uani 1 1 d . . .
C8 C -0.4085(4) -0.16740(19) 1.03521(16) 0.0217(5) Uani 1 1 d . . .
H8 H -0.5339 -0.1183 1.0210 0.026 Uiso 1 1 calc R . .
C9 C -0.4434(4) -0.2545(2) 1.10833(16) 0.0267(6) Uani 1 1 d . . .
H9 H -0.5920 -0.2650 1.1440 0.032 Uiso 1 1 calc R . .
C10 C -0.2620(5) -0.3264(2) 1.12955(16) 0.0290(6) Uani 1 1 d . . .
H10 H -0.2860 -0.3863 1.1797 0.035 Uiso 1 1 calc R . .
C11 C -0.0463(5) -0.31098(19) 1.07783(17) 0.0271(6) Uani 1 1 d . . .
H11 H 0.0784 -0.3603 1.0923 0.033 Uiso 1 1 calc R . .
C12 C -0.0113(4) -0.22358(18) 1.00474(16) 0.0238(5) Uani 1 1 d . . .
H12 H 0.1381 -0.2133 0.9696 0.029 Uiso 1 1 calc R . .
C13 C -0.0382(4) 0.21872(18) 0.67803(15) 0.0203(5) Uani 1 1 d . . .
H13A H -0.0056 0.2761 0.7006 0.024 Uiso 1 1 calc R . .
H13B H -0.1791 0.2398 0.6499 0.024 Uiso 1 1 calc R . .
C14 C 0.1638(4) 0.19947(16) 0.60729(15) 0.0160(5) Uani 1 1 d . . .
O15 O 0.1215(3) 0.18842(13) 0.53477(10) 0.0221(4) Uani 1 1 d . . .
O16 O 0.3617(3) 0.19448(13) 0.62643(10) 0.0230(4) Uani 1 1 d . . .
C21 C -0.3839(4) 0.34723(17) 0.39751(14) 0.0168(5) Uani 1 1 d . . .
C22 C -0.5699(4) 0.40671(18) 0.36269(15) 0.0215(5) Uani 1 1 d . . .
H22 H -0.6846 0.3741 0.3473 0.026 Uiso 1 1 calc R . .
C23 C -0.5904(4) 0.51261(19) 0.35016(16) 0.0268(6) Uani 1 1 d . . .
H23 H -0.7172 0.5527 0.3252 0.032 Uiso 1 1 calc R . .
C24 C -0.4266(4) 0.56058(19) 0.37390(16) 0.0261(6) Uani 1 1 d . . .
H24 H -0.4411 0.6335 0.3657 0.031 Uiso 1 1 calc R . .
C25 C -0.2423(4) 0.50212(18) 0.40955(16) 0.0252(6) Uani 1 1 d . . .
H25 H -0.1302 0.5347 0.4265 0.030 Uiso 1 1 calc R . .
C26 C -0.2202(4) 0.39629(18) 0.42063(15) 0.0208(5) Uani 1 1 d . . .
H26 H -0.0914 0.3566 0.4444 0.025 Uiso 1 1 calc R . .
C27 C -0.3583(4) 0.23242(17) 0.40400(14) 0.0165(5) Uani 1 1 d . . .
H27 H -0.5114 0.2113 0.3994 0.020 Uiso 1 1 calc R . .
C29 C -0.2729(4) 0.26513(17) 0.23807(15) 0.0175(5) Uani 1 1 d . . .
C30 C -0.4636(4) 0.22993(18) 0.21778(15) 0.0216(5) Uani 1 1 d . . .
H30 H -0.5290 0.1680 0.2565 0.026 Uiso 1 1 calc R . .
C31 C -0.5590(4) 0.28410(19) 0.14196(16) 0.0259(6) Uani 1 1 d . . .
H31 H -0.6899 0.2597 0.1291 0.031 Uiso 1 1 calc R . .
C32 C -0.4638(5) 0.37365(19) 0.08504(17) 0.0294(6) Uani 1 1 d . . .
H32 H -0.5287 0.4107 0.0328 0.035 Uiso 1 1 calc R . .
C33 C -0.2741(5) 0.40951(19) 0.10401(17) 0.0278(6) Uani 1 1 d . . .
H33 H -0.2085 0.4711 0.0647 0.033 Uiso 1 1 calc R . .
C34 C -0.1792(4) 0.35541(18) 0.18079(16) 0.0217(5) Uani 1 1 d . . .
H34 H -0.0497 0.3805 0.1939 0.026 Uiso 1 1 calc R . .
C35 C -0.1820(4) 0.20933(17) 0.32513(15) 0.0176(5) Uani 1 1 d . . .
H35 H -0.0342 0.2398 0.3236 0.021 Uiso 1 1 calc R . .
N28 N -0.2991(3) 0.17009(14) 0.49339(12) 0.0164(4) Uani 1 1 d . . .
H28A H -0.4120 0.1814 0.5383 0.025 Uiso 1 1 calc R . .
H28B H -0.1626 0.1894 0.5005 0.025 Uiso 1 1 calc R . .
H28C H -0.2863 0.1014 0.4960 0.025 Uiso 1 1 calc R . .
N36 N -0.1367(4) 0.09626(16) 0.34118(14) 0.0238(5) Uani 1 1 d . . .
O41 O 0.7377(3) 0.95204(13) 0.56495(12) 0.0239(4) Uani 1 1 d . . .
H36B H -0.063(5) 0.080(2) 0.2849(19) 0.037(8) Uiso 1 1 d . . .
H36A H -0.275(6) 0.066(3) 0.353(2) 0.064(11) Uiso 1 1 d . . .
H41B H 0.768(6) 0.907(3) 0.529(2) 0.066(11) Uiso 1 1 d . . .
H41A H 0.860(5) 0.944(2) 0.593(2) 0.047(9) Uiso 1 1 d . . .

loop_
_atom_site_aniso_label
_atom_site_aniso_U_11
_atom_site_aniso_U_22
_atom_site_aniso_U_33
_atom_site_aniso_U_23
_atom_site_aniso_U_13
_atom_site_aniso_U_12
C1 0.0186(12) 0.0217(12) 0.0140(11) -0.0080(10) -0.0017(9) 0.0028(9)
C2 0.0155(11) 0.0256(13) 0.0151(11) -0.0058(10) -0.0020(9) -0.0034(9)
C3 0.0163(11) 0.0277(13) 0.0134(11) -0.0076(10) -0.0039(9) 0.0006(9)
C4 0.0170(11) 0.0207(12) 0.0133(11) -0.0073(9) -0.0008(9) 0.0001(9)
C5 0.0155(11) 0.0235(12) 0.0185(12) -0.0067(10) -0.0009(9) -0.0024(9)
C6 0.0177(12) 0.0260(13) 0.0157(12) -0.0082(10) -0.0055(9) 0.0031(9)
C7 0.0227(12) 0.0220(12) 0.0133(11) -0.0072(10) -0.0036(9) -0.0051(10)
C8 0.0215(12) 0.0263(13) 0.0192(12) -0.0081(10) -0.0038(10) -0.0038(10)
C9 0.0302(14) 0.0319(14) 0.0191(13) -0.0104(11) 0.0037(10) -0.0098(11)
C10 0.0451(17) 0.0232(13) 0.0169(13) -0.0026(11) -0.0025(11) -0.0072(12)
C11 0.0353(15) 0.0219(13) 0.0224(13) -0.0032(11) -0.0076(11) 0.0023(11)
C12 0.0234(13) 0.0265(13) 0.0204(13) -0.0069(11) -0.0006(10) -0.0006(10)
C13 0.0204(12) 0.0212(12) 0.0176(12) -0.0052(10) -0.0028(9) 0.0042(9)
C14 0.0171(11) 0.0125(11) 0.0158(11) -0.0004(9) -0.0025(9) 0.0003(8)
O15 0.0200(9) 0.0320(10) 0.0163(8) -0.0102(7) -0.0032(7) -0.0007(7)
O16 0.0165(8) 0.0350(10) 0.0166(8) -0.0058(7) -0.0042(7) 0.0003(7)
C21 0.0172(11) 0.0204(12) 0.0112(11) -0.0044(9) 0.0023(9) -0.0023(9)
C22 0.0220(12) 0.0212(12) 0.0199(12) -0.0034(10) -0.0039(10) -0.0009(10)
C23 0.0274(14) 0.0244(13) 0.0227(13) -0.0027(11) -0.0006(11) 0.0069(11)
C24 0.0321(14) 0.0186(12) 0.0234(13) -0.0061(11) 0.0055(11) 0.0003(10)
C25 0.0305(14) 0.0215(13) 0.0229(13) -0.0063(11) 0.0015(11) -0.0081(11)
C26 0.0230(12) 0.0214(12) 0.0174(12) -0.0042(10) -0.0030(10) -0.0018(10)
C27 0.0178(11) 0.0191(12) 0.0122(11) -0.0031(9) -0.0036(9) -0.0004(9)
C29 0.0190(12) 0.0189(12) 0.0146(11) -0.0068(9) -0.0018(9) 0.0030(9)
C30 0.0261(13) 0.0226(13) 0.0169(12) -0.0067(10) -0.0032(10) -0.0015(10)
C31 0.0269(13) 0.0308(14) 0.0245(13) -0.0129(11) -0.0107(11) 0.0040(11)
C32 0.0411(16) 0.0265(14) 0.0217(13) -0.0072(11) -0.0139(12) 0.0092(12)
C33 0.0378(15) 0.0206(13) 0.0202(13) 0.0003(11) -0.0046(11) 0.0014(11)
C34 0.0241(13) 0.0227(12) 0.0197(12) -0.0081(10) -0.0042(10) -0.0001(10)
C35 0.0202(12) 0.0177(11) 0.0158(11) -0.0062(9) -0.0032(9) -0.0008(9)
N28 0.0177(10) 0.0166(10) 0.0147(9) -0.0040(8) -0.0034(7) -0.0003(7)
N36 0.0332(13) 0.0198(11) 0.0181(11) -0.0068(9) -0.0051(9) 0.0050(9)
O41 0.0265(10) 0.0216(9) 0.0237(10) -0.0060(8) -0.0056(8) -0.0004(7)

loop_
_atom_type_symbol
_atom_type_description
_atom_type_scat_dispersion_real
_atom_type_scat_dispersion_imag
_atom_type_scat_source
C C 0.0033 0.0016 'International Tables Vol C Tables 4.2.6.8 and 6.1.1.4'
H H 0.0000 0.0000 'International Tables Vol C Tables 4.2.6.8 and 6.1.1.4'
N N 0.0061 0.0033 'International Tables Vol C Tables 4.2.6.8 and 6.1.1.4'
O O 0.0106 0.0060 'International Tables Vol C Tables 4.2.6.8 and 6.1.1.4'

loop_
_geom_angle_atom_site_label_1
_geom_angle_atom_site_label_2
_geom_angle_atom_site_label_3
_geom_angle
_geom_angle_site_symmetry_1
_geom_angle_site_symmetry_3
_geom_angle_publ_flag
C6 C1 C2 118.3(2) . . ?
C6 C1 C13 121.2(2) . . ?
C2 C1 C13 120.4(2) . . ?
C3 C2 C1 120.7(2) . . ?
C2 C3 C4 121.2(2) . . ?
C5 C4 C3 117.8(2) . . ?
C5 C4 C7 121.8(2) . . ?
C3 C4 C7 120.4(2) . . ?
C6 C5 C4 121.1(2) . . ?
C5 C6 C1 120.8(2) . . ?
C12 C7 C8 118.3(2) . . ?
C12 C7 C4 120.5(2) . . ?
C8 C7 C4 121.2(2) . . ?
C9 C8 C7 120.8(2) . . ?
C10 C9 C8 120.0(2) . . ?
C11 C10 C9 119.9(2) . . ?
C10 C11 C12 120.1(2) . . ?
C11 C12 C7 120.9(2) . . ?
C1 C13 C14 110.92(18) . . ?
O16 C14 O15 124.5(2) . . ?
O16 C14 C13 116.9(2) . . ?
O15 C14 C13 118.58(19) . . ?
C26 C21 C22 118.6(2) . . ?
C26 C21 C27 122.1(2) . . ?
C22 C21 C27 119.2(2) . . ?
C23 C22 C21 120.8(2) . . ?
C22 C23 C24 120.0(2) . . ?
C25 C24 C23 119.7(2) . . ?
C24 C25 C26 120.1(2) . . ?
C25 C26 C21 120.7(2) . . ?
N28 C27 C21 110.99(17) . . ?
N28 C27 C35 111.58(17) . . ?
C21 C27 C35 111.69(18) . . ?
C34 C29 C30 118.9(2) . . ?
C34 C29 C35 121.0(2) . . ?
C30 C29 C35 120.0(2) . . ?
C31 C30 C29 120.8(2) . . ?
C32 C31 C30 119.9(2) . . ?
C31 C32 C33 120.1(2) . . ?
C32 C33 C34 120.0(2) . . ?
C29 C34 C33 120.3(2) . . ?
N36 C35 C29 115.16(18) . . ?
N36 C35 C27 109.84(18) . . ?
C29 C35 C27 107.61(18) . . ?

loop_
_geom_bond_atom_site_label_1
_geom_bond_atom_site_label_2
_geom_bond_distance
_geom_bond_site_symmetry_2
_geom_bond_publ_flag
C1 C6 1.390(3) . ?
C1 C2 1.393(3) . ?
C1 C13 1.516(3) . ?
C2 C3 1.379(3) . ?
C3 C4 1.399(3) . ?
C4 C5 1.389(3) . ?
C4 C7 1.484(3) . ?
C5 C6 1.386(3) . ?
C7 C12 1.391(3) . ?
C7 C8 1.394(3) . ?
C8 C9 1.383(3) . ?
C9 C10 1.382(4) . ?
C10 C11 1.379(3) . ?
C11 C12 1.385(3) . ?
C13 C14 1.525(3) . ?
C14 O16 1.251(3) . ?
C14 O15 1.260(3) . ?
C21 C26 1.386(3) . ?
C21 C22 1.386(3) . ?
C21 C27 1.513(3) . ?
C22 C23 1.378(3) . ?
C23 C24 1.382(4) . ?
C24 C25 1.378(3) . ?
C25 C26 1.380(3) . ?
C27 N28 1.489(3) . ?
C27 C35 1.543(3) . ?
C29 C34 1.385(3) . ?
C29 C30 1.393(3) . ?
C29 C35 1.516(3) . ?
C30 C31 1.383(3) . ?
C31 C32 1.380(4) . ?
C32 C33 1.382(4) . ?
C33 C34 1.393(3) . ?
C35 N36 1.472(3) . ?
